data_1516631
loop_
_publ_author_name
'Choudhary, Amit'
'Newberry, Robert W.'
'Raines, Ronald T.'

_publ_section_title
;
 n\\rightarrow \p* Interactions Engender Chirality in Carbonyl Groups.
;
_journal_issue 13
_journal_name_full 'Organic letters'
_journal_page_first 3421
_journal_page_last 3423
_journal_paper_doi 10.1021/ol5012967
_journal_volume 16
_journal_year 2014
_chemical_absolute_configuration ad
_chemical_formula_sum 'C9 H15 N O3 S'
_chemical_formula_weight 217.28
_space_group_crystal_system monoclinic
_space_group_IT_number 4
_space_group_name_Hall 'P 2yb'
_space_group_name_H-M_alt 'P 1 21 1'
_symmetry_space_group_name_Hall 'P 2yb'
_symmetry_space_group_name_H-M 'P 1 21 1'
_atom_sites_solution_hydrogens geom
_audit_creation_method
;
manual editing of the CIF file 
created by SHELXTL Ver. 6.10
;
_cell_angle_alpha 90
_cell_angle_beta 99.245(2)
_cell_angle_gamma 90
_cell_formula_units_Z 2
_cell_length_a 6.3034(9)
_cell_length_b 6.8102(9)
_cell_length_c 12.5634(17)
_cell_measurement_reflns_used 3375
_cell_measurement_temperature 100(2)
_cell_measurement_theta_max 29.5037
_cell_measurement_theta_min 3.2744
_cell_volume 532.31(13)
_computing_cell_refinement 'SAINT Ver. 6.22  (Bruker-AXS, 2003)'
_computing_data_collection 'SMART Ver. 5.622 (Bruker-AXS, 2003)'
_computing_data_reduction 'SAINT Ver. 6.22'
_computing_molecular_graphics 'SHELXTL Ver. 6.10'
_computing_publication_material 'SHELXTL Ver. 6.10'
_computing_structure_refinement 'SHELXL-2013 (Sheldrick, 2013)'
_computing_structure_solution 'SHELXTL Ver. 6.10 (Bruker-AXS, 2003)'
_diffrn_ambient_temperature 100(2)
_diffrn_measured_fraction_theta_full 0.999
_diffrn_measured_fraction_theta_max 0.976
_diffrn_measurement_device_type 'Bruker CCD-1000 area detector'
_diffrn_measurement_method '0.30\% \w scans'
_diffrn_radiation_type MoK\a
_diffrn_radiation_wavelength 0.71073
_diffrn_reflns_av_R_equivalents 0.0247
_diffrn_reflns_av_unetI/netI 0.0325
_diffrn_reflns_Laue_measured_fraction_full 0.999
_diffrn_reflns_Laue_measured_fraction_max 0.976
_diffrn_reflns_limit_h_max 8
_diffrn_reflns_limit_h_min -8
_diffrn_reflns_limit_k_max 9
_diffrn_reflns_limit_k_min -9
_diffrn_reflns_limit_l_max 17
_diffrn_reflns_limit_l_min -17
_diffrn_reflns_number 7824
_diffrn_reflns_point_group_measured_fraction_full 0.999
_diffrn_reflns_point_group_measured_fraction_max 0.975
_diffrn_reflns_theta_full 25.242
_diffrn_reflns_theta_max 30.009
_diffrn_reflns_theta_min 3.274
_diffrn_source 'fine-focus sealed tube'
_exptl_absorpt_coefficient_mu 0.286
_exptl_absorpt_correction_T_max 0.9802
_exptl_absorpt_correction_T_min 0.8892
_exptl_absorpt_correction_type multi-scan
_exptl_absorpt_process_details
;
SADABS  (Bruker-AXS, 2003)
;
_exptl_crystal_colour colorless
_exptl_crystal_density_diffrn 1.356
_exptl_crystal_description block
_exptl_crystal_F_000 232
_exptl_crystal_size_max 0.420
_exptl_crystal_size_mid 0.390
_exptl_crystal_size_min 0.070
_refine_diff_density_max 0.387
_refine_diff_density_min -0.204
_refine_diff_density_rms 0.060
_refine_ls_abs_structure_details
;
 Refined as an inversion twin.
;
_refine_ls_abs_structure_Flack -0.14(9)
_refine_ls_extinction_method none
_refine_ls_goodness_of_fit_ref 1.072
_refine_ls_hydrogen_treatment constr
_refine_ls_matrix_type full
_refine_ls_number_parameters 131
_refine_ls_number_reflns 2923
_refine_ls_number_restraints 1
_refine_ls_restrained_S_all 1.071
_refine_ls_R_factor_all 0.0422
_refine_ls_R_factor_gt 0.0349
_refine_ls_shift/su_max 0.000
_refine_ls_shift/su_mean 0.000
_refine_ls_structure_factor_coef Fsqd
_refine_ls_weighting_details 'w=1/[\s^2^(Fo^2^)+(0.0475P)^2^+0.0766P] where P=(Fo^2^+2Fc^2^)/3'
_refine_ls_weighting_scheme calc
_refine_ls_wR_factor_gt 0.0806
_refine_ls_wR_factor_ref 0.0850
_reflns_Friedel_coverage 0.855
_reflns_Friedel_fraction_full 1.000
_reflns_Friedel_fraction_max 0.975
_reflns_number_gt 2638
_reflns_number_total 2923
_reflns_threshold_expression 'I > 2\s(I)'
_cod_data_source_file ol5012967_si_006.cif
_cod_data_source_block global
_cod_depositor_comments 'Adding full bibliography for 1516628--1516633.cif.'
_cod_database_code 1516631
_shelx_space_group_comment
;
The symmetry employed for this shelxl refinement is uniquely defined
by the following loop, which should always be used as a source of
symmetry information in preference to the above space-group names.
They are only intended as comments.
;
_shelx_estimated_absorpt_t_min 0.889
_shelx_estimated_absorpt_t_max 0.980
_shelxl_version_number 2013-4

loop_
_space_group_symop_operation_xyz
'x, y, z'
'-x, y+1/2, -z'

loop_
_atom_site_label
_atom_site_type_symbol
_atom_site_fract_x
_atom_site_fract_y
_atom_site_fract_z
_atom_site_U_iso_or_equiv
_atom_site_adp_type
_atom_site_occupancy
_atom_site_site_symmetry_order
_atom_site_calc_flag
_atom_site_refinement_flags_posn
_atom_site_refinement_flags_adp
S1 S -0.12084(8) 0.96733(8) 0.61236(4) 0.01817(14) Uani 1 1 d . .
C4 C 0.4063(3) 0.4608(4) 0.75427(16) 0.0158(4) Uani 1 1 d . .
H4 H 0.4610 0.5194 0.8265 0.019 Uiso 1 1 calc R U
C1 C 0.2754(3) 0.9598(5) 0.54336(17) 0.0178(4) Uani 1 1 d . .
H1A H 0.4081 0.9973 0.5909 0.027 Uiso 1 1 calc R U
H1B H 0.2098 1.0765 0.5060 0.027 Uiso 1 1 calc R U
H1C H 0.3088 0.8641 0.4902 0.027 Uiso 1 1 calc R U
N1 N 0.1884(3) 0.7095(3) 0.66456(15) 0.0138(4) Uani 1 1 d . .
C6 C 0.0529(3) 0.5997(3) 0.72774(17) 0.0143(4) Uani 1 1 d . .
H6 H -0.0937 0.5801 0.6851 0.017 Uiso 1 1 calc R U
C3 C 0.3996(4) 0.6167(3) 0.66651(19) 0.0174(5) Uani 1 1 d . .
H3A H 0.5172 0.7133 0.6850 0.021 Uiso 1 1 calc R U
H3B H 0.4111 0.5563 0.5960 0.021 Uiso 1 1 calc R U
C2 C 0.1217(3) 0.8700(3) 0.60916(17) 0.0142(4) Uani 1 1 d . .
C5 C 0.1691(4) 0.4031(3) 0.74740(19) 0.0166(4) Uani 1 1 d . .
H5A H 0.1242 0.3109 0.6871 0.020 Uiso 1 1 calc R U
H5B H 0.1419 0.3422 0.8155 0.020 Uiso 1 1 calc R U
O2 O -0.1482(3) 0.6614(3) 0.86581(13) 0.0211(4) Uani 1 1 d . .
O3 O 0.5442(3) 0.3081(3) 0.73149(13) 0.0208(4) Uani 1 1 d . .
O1 O 0.1761(3) 0.8060(3) 0.88260(14) 0.0248(4) Uani 1 1 d . .
C7 C 0.0381(4) 0.7056(3) 0.83270(18) 0.0158(4) Uani 1 1 d . .
C9 C -0.1796(4) 0.7406(4) 0.9689(2) 0.0251(5) Uani 1 1 d . .
H9A H -0.0858 0.6717 1.0268 0.038 Uiso 1 1 calc R U
H9B H -0.3299 0.7229 0.9781 0.038 Uiso 1 1 calc R U
H9C H -0.1443 0.8809 0.9717 0.038 Uiso 1 1 calc R U
C8 C 0.5865(5) 0.1705(4) 0.8175(2) 0.0280(6) Uani 1 1 d . .
H8A H 0.6456 0.2394 0.8842 0.042 Uiso 1 1 calc R U
H8B H 0.6904 0.0729 0.8008 0.042 Uiso 1 1 calc R U
H8C H 0.4526 0.1045 0.8269 0.042 Uiso 1 1 calc R U

loop_
_atom_site_aniso_label
_atom_site_aniso_U_11
_atom_site_aniso_U_22
_atom_site_aniso_U_33
_atom_site_aniso_U_23
_atom_site_aniso_U_13
_atom_site_aniso_U_12
S1 0.0141(2) 0.0167(2) 0.0242(3) 0.0007(3) 0.00441(18) 0.0022(3)
C4 0.0157(9) 0.0153(9) 0.0166(9) -0.0020(11) 0.0037(7) 0.0014(11)
C1 0.0167(9) 0.0185(10) 0.0191(9) 0.0044(11) 0.0054(7) -0.0014(11)
N1 0.0127(9) 0.0154(9) 0.0145(8) 0.0004(7) 0.0054(6) -0.0006(7)
C6 0.0134(10) 0.0169(11) 0.0135(10) 0.0004(8) 0.0046(7) -0.0025(8)
C3 0.0134(10) 0.0184(11) 0.0208(11) 0.0042(9) 0.0043(8) 0.0024(9)
C2 0.0127(10) 0.0156(10) 0.0145(10) -0.0021(8) 0.0026(7) -0.0009(8)
C5 0.0189(11) 0.0137(10) 0.0184(10) -0.0006(8) 0.0067(8) -0.0010(8)
O2 0.0215(8) 0.0251(9) 0.0194(8) -0.0045(7) 0.0115(6) -0.0052(7)
O3 0.0233(9) 0.0196(8) 0.0203(8) 0.0029(7) 0.0064(6) 0.0084(7)
O1 0.0216(9) 0.0310(10) 0.0222(9) -0.0097(8) 0.0047(7) -0.0060(8)
C7 0.0165(10) 0.0153(10) 0.0161(10) 0.0009(8) 0.0036(8) -0.0003(8)
C9 0.0323(14) 0.0259(13) 0.0206(12) -0.0032(10) 0.0146(10) 0.0000(11)
C8 0.0353(15) 0.0253(13) 0.0244(13) 0.0041(11) 0.0077(11) 0.0129(11)

loop_
_atom_type_symbol
_atom_type_description
_atom_type_scat_dispersion_real
_atom_type_scat_dispersion_imag
_atom_type_scat_source
C C 0.0033 0.0016 'International Tables Vol C Tables 4.2.6.8 and 6.1.1.4'
H H 0.0000 0.0000 'International Tables Vol C Tables 4.2.6.8 and 6.1.1.4'
N N 0.0061 0.0033 'International Tables Vol C Tables 4.2.6.8 and 6.1.1.4'
O O 0.0106 0.0060 'International Tables Vol C Tables 4.2.6.8 and 6.1.1.4'
S S 0.1246 0.1234 'International Tables Vol C Tables 4.2.6.8 and 6.1.1.4'

loop_
_geom_angle_atom_site_label_1
_geom_angle_atom_site_label_2
_geom_angle_atom_site_label_3
_geom_angle
O3 C4 C3 108.18(16)
O3 C4 C5 115.2(2)
C3 C4 C5 102.93(18)
C2 N1 C6 122.85(19)
C2 N1 C3 124.93(18)
C6 N1 C3 112.17(17)
N1 C6 C7 110.56(18)
N1 C6 C5 103.27(17)
C7 C6 C5 111.76(18)
N1 C3 C4 103.35(17)
N1 C2 C1 116.5(2)
N1 C2 S1 121.84(17)
C1 C2 S1 121.70(18)
C6 C5 C4 102.85(18)
C7 O2 C9 116.52(19)
C4 O3 C8 112.13(18)
O1 C7 O2 124.2(2)
O1 C7 C6 125.7(2)
O2 C7 C6 109.98(19)

loop_
_geom_bond_atom_site_label_1
_geom_bond_atom_site_label_2
_geom_bond_distance
S1 C2 1.673(2)
C4 O3 1.414(3)
C4 C3 1.526(3)
C4 C5 1.535(3)
C1 C2 1.501(3)
N1 C2 1.327(3)
N1 C6 1.462(3)
N1 C3 1.470(3)
C6 C7 1.519(3)
C6 C5 1.527(3)
O2 C7 1.342(3)
O2 C9 1.446(3)
O3 C8 1.423(3)
O1 C7 1.201(3)

loop_
_geom_torsion_atom_site_label_1
_geom_torsion_atom_site_label_2
_geom_torsion_atom_site_label_3
_geom_torsion_atom_site_label_4
_geom_torsion
C2 N1 C6 C7 -76.4(3)
C3 N1 C6 C7 106.0(2)
C2 N1 C6 C5 163.91(19)
C3 N1 C6 C5 -13.7(2)
C2 N1 C3 C4 171.5(2)
C6 N1 C3 C4 -11.0(2)
O3 C4 C3 N1 153.20(18)
C5 C4 C3 N1 30.9(2)
C6 N1 C2 C1 -176.7(2)
C3 N1 C2 C1 0.6(3)
C6 N1 C2 S1 3.3(3)
C3 N1 C2 S1 -179.42(18)
N1 C6 C5 C4 32.5(2)
C7 C6 C5 C4 -86.4(2)
O3 C4 C5 C6 -156.98(17)
C3 C4 C5 C6 -39.5(2)
C3 C4 O3 C8 171.0(2)
C5 C4 O3 C8 -74.5(3)
C9 O2 C7 O1 -0.5(4)
C9 O2 C7 C6 175.85(19)
N1 C6 C7 O1 -31.3(3)
C5 C6 C7 O1 83.2(3)
N1 C6 C7 O2 152.44(19)
C5 C6 C7 O2 -93.1(2)
